data_4317206
loop_
_publ_author_name
'Ding-Bang Xiong'
'Yufeng Zhao'
'Walter Schnelle'
'Norihiko L. Okamoto'
'Haruyuki Inui'

_publ_section_title
;
 Complex Alloys Containing Double-Mackay Clusters and (Sb1-\dZn\d)24 Snub
 Cubes Filled with Highly Disordered Zinc Aggregates: Synthesis,
 Structures, and Physical Properties of Ruthenium Zinc Antimonides
;
_journal_name_full 'Inorganic Chemistry'
_journal_page_first 10788
_journal_page_last 10797
_journal_paper_doi 10.1021/ic101804m
_journal_volume 49
_journal_year 2010
_chemical_formula_sum 'Ru13 Sb6.29 Zn91.56'
_chemical_formula_weight 8064.69
_chemical_name_systematic
; 
 Ruthenium zinc antimonide 
;
_space_group_IT_number 226
_symmetry_cell_setting cubic
_symmetry_space_group_name_Hall '-F 4a 2 3'
_symmetry_space_group_name_H-M 'F m -3 c'
_atom_sites_solution_primary direct
_atom_sites_solution_secondary difmap
_audit_creation_method SHELXL-97
_cell_angle_alpha 90.00
_cell_angle_beta 90.00
_cell_angle_gamma 90.00
_cell_formula_units_Z 8
_cell_length_a 24.307(3)
_cell_length_b 24.307(3)
_cell_length_c 24.307(3)
_cell_measurement_temperature 293(2)
_cell_volume 14361(3)
_computing_structure_refinement 'SHELXL-97 (Sheldrick, 1997)'
_computing_structure_solution 'SHELXS-97 (Sheldrick, 1990)'
_diffrn_ambient_temperature 293(2)
_diffrn_measured_fraction_theta_full 0.998
_diffrn_measured_fraction_theta_max 0.998
_diffrn_radiation_monochromator graphite
_diffrn_radiation_source 'fine-focus sealed tube'
_diffrn_radiation_type MoK\a
_diffrn_radiation_wavelength 0.71073
_diffrn_reflns_av_R_equivalents 0.0872
_diffrn_reflns_av_sigmaI/netI 0.0251
_diffrn_reflns_limit_h_max 37
_diffrn_reflns_limit_h_min -37
_diffrn_reflns_limit_k_max 37
_diffrn_reflns_limit_k_min -29
_diffrn_reflns_limit_l_max 37
_diffrn_reflns_limit_l_min -31
_diffrn_reflns_number 36349
_diffrn_reflns_theta_full 33.00
_diffrn_reflns_theta_max 33.00
_diffrn_reflns_theta_min 2.90
_exptl_absorpt_coefficient_mu 34.841
_exptl_absorpt_correction_T_max 0.1933
_exptl_absorpt_correction_T_min 0.0663
_exptl_absorpt_correction_type numerical
_exptl_absorpt_process_details 'X-RED (1.02)-Data Reduction Program. Stoe & Cie., Darmstadt (Germany), 2001'
_exptl_crystal_density_diffrn 7.460
_exptl_crystal_density_method 'not measured'
_exptl_crystal_F_000 29116
_exptl_crystal_size_max 0.17
_exptl_crystal_size_mid 0.09
_exptl_crystal_size_min 0.06
_refine_diff_density_max 2.985
_refine_diff_density_min -2.480
_refine_diff_density_rms 0.555
_refine_ls_extinction_coef 0.000027(4)
_refine_ls_extinction_expression Fc^*^=kFc[1+0.001xFc^2^\l^3^/sin(2\q)]^-1/4^
_refine_ls_extinction_method SHELXL
_refine_ls_goodness_of_fit_ref 1.085
_refine_ls_matrix_type full
_refine_ls_number_parameters 74
_refine_ls_number_reflns 1215
_refine_ls_number_restraints 0
_refine_ls_restrained_S_all 1.085
_refine_ls_R_factor_all 0.0753
_refine_ls_R_factor_gt 0.0591
_refine_ls_shift/su_max 0.000
_refine_ls_shift/su_mean 0.000
_refine_ls_structure_factor_coef Fsqd
_refine_ls_weighting_details 'calc w=1/[\s^2^(Fo^2^)+(0.1009P)^2^+1331.2112P] where P=(Fo^2^+2Fc^2^)/3'
_refine_ls_weighting_scheme calc
_refine_ls_wR_factor_gt 0.1544
_refine_ls_wR_factor_ref 0.1696
_reflns_number_gt 936
_reflns_number_total 1215
_reflns_threshold_expression >2sigma(I)
_cod_data_source_file ic101804m_si_002_3.cif
_cod_data_source_block Ru13Sb6.29Zn91.56_CC
_cod_depositor_comments
;
The following automatic conversions were performed:

'_symmetry_cell_setting' value 'Cubic' changed to 'cubic' according
to the built-in table from CIF Core dictionary named 'cif_core.dic'
version 2.4.1 from 2010-06-29.

Automatic conversion script
Id: cif_fix_values 1646 2011-03-28 12:23:43Z adriana 
;
_cod_original_cell_volume 14362(3)
_cod_database_code 4317206

loop_
_symmetry_equiv_pos_as_xyz
'x, y, z'
'-x, -y, z'
'-x, y, -z'
'x, -y, -z'
'z, x, y'
'z, -x, -y'
'-z, -x, y'
'-z, x, -y'
'y, z, x'
'-y, z, -x'
'y, -z, -x'
'-y, -z, x'
'y+1/2, x+1/2, -z+1/2'
'-y+1/2, -x+1/2, -z+1/2'
'y+1/2, -x+1/2, z+1/2'
'-y+1/2, x+1/2, z+1/2'
'x+1/2, z+1/2, -y+1/2'
'-x+1/2, z+1/2, y+1/2'
'-x+1/2, -z+1/2, -y+1/2'
'x+1/2, -z+1/2, y+1/2'
'z+1/2, y+1/2, -x+1/2'
'z+1/2, -y+1/2, x+1/2'
'-z+1/2, y+1/2, x+1/2'
'-z+1/2, -y+1/2, -x+1/2'
'x, y+1/2, z+1/2'
'-x, -y+1/2, z+1/2'
'-x, y+1/2, -z+1/2'
'x, -y+1/2, -z+1/2'
'z, x+1/2, y+1/2'
'z, -x+1/2, -y+1/2'
'-z, -x+1/2, y+1/2'
'-z, x+1/2, -y+1/2'
'y, z+1/2, x+1/2'
'-y, z+1/2, -x+1/2'
'y, -z+1/2, -x+1/2'
'-y, -z+1/2, x+1/2'
'y+1/2, x+1, -z+1'
'-y+1/2, -x+1, -z+1'
'y+1/2, -x+1, z+1'
'-y+1/2, x+1, z+1'
'x+1/2, z+1, -y+1'
'-x+1/2, z+1, y+1'
'-x+1/2, -z+1, -y+1'
'x+1/2, -z+1, y+1'
'z+1/2, y+1, -x+1'
'z+1/2, -y+1, x+1'
'-z+1/2, y+1, x+1'
'-z+1/2, -y+1, -x+1'
'x+1/2, y, z+1/2'
'-x+1/2, -y, z+1/2'
'-x+1/2, y, -z+1/2'
'x+1/2, -y, -z+1/2'
'z+1/2, x, y+1/2'
'z+1/2, -x, -y+1/2'
'-z+1/2, -x, y+1/2'
'-z+1/2, x, -y+1/2'
'y+1/2, z, x+1/2'
'-y+1/2, z, -x+1/2'
'y+1/2, -z, -x+1/2'
'-y+1/2, -z, x+1/2'
'y+1, x+1/2, -z+1'
'-y+1, -x+1/2, -z+1'
'y+1, -x+1/2, z+1'
'-y+1, x+1/2, z+1'
'x+1, z+1/2, -y+1'
'-x+1, z+1/2, y+1'
'-x+1, -z+1/2, -y+1'
'x+1, -z+1/2, y+1'
'z+1, y+1/2, -x+1'
'z+1, -y+1/2, x+1'
'-z+1, y+1/2, x+1'
'-z+1, -y+1/2, -x+1'
'x+1/2, y+1/2, z'
'-x+1/2, -y+1/2, z'
'-x+1/2, y+1/2, -z'
'x+1/2, -y+1/2, -z'
'z+1/2, x+1/2, y'
'z+1/2, -x+1/2, -y'
'-z+1/2, -x+1/2, y'
'-z+1/2, x+1/2, -y'
'y+1/2, z+1/2, x'
'-y+1/2, z+1/2, -x'
'y+1/2, -z+1/2, -x'
'-y+1/2, -z+1/2, x'
'y+1, x+1, -z+1/2'
'-y+1, -x+1, -z+1/2'
'y+1, -x+1, z+1/2'
'-y+1, x+1, z+1/2'
'x+1, z+1, -y+1/2'
'-x+1, z+1, y+1/2'
'-x+1, -z+1, -y+1/2'
'x+1, -z+1, y+1/2'
'z+1, y+1, -x+1/2'
'z+1, -y+1, x+1/2'
'-z+1, y+1, x+1/2'
'-z+1, -y+1, -x+1/2'
'-x, -y, -z'
'x, y, -z'
'x, -y, z'
'-x, y, z'
'-z, -x, -y'
'-z, x, y'
'z, x, -y'
'z, -x, y'
'-y, -z, -x'
'y, -z, x'
'-y, z, x'
'y, z, -x'
'-y-1/2, -x-1/2, z-1/2'
'y-1/2, x-1/2, z-1/2'
'-y-1/2, x-1/2, -z-1/2'
'y-1/2, -x-1/2, -z-1/2'
'-x-1/2, -z-1/2, y-1/2'
'x-1/2, -z-1/2, -y-1/2'
'x-1/2, z-1/2, y-1/2'
'-x-1/2, z-1/2, -y-1/2'
'-z-1/2, -y-1/2, x-1/2'
'-z-1/2, y-1/2, -x-1/2'
'z-1/2, -y-1/2, -x-1/2'
'z-1/2, y-1/2, x-1/2'
'-x, -y+1/2, -z+1/2'
'x, y+1/2, -z+1/2'
'x, -y+1/2, z+1/2'
'-x, y+1/2, z+1/2'
'-z, -x+1/2, -y+1/2'
'-z, x+1/2, y+1/2'
'z, x+1/2, -y+1/2'
'z, -x+1/2, y+1/2'
'-y, -z+1/2, -x+1/2'
'y, -z+1/2, x+1/2'
'-y, z+1/2, x+1/2'
'y, z+1/2, -x+1/2'
'-y-1/2, -x, z'
'y-1/2, x, z'
'-y-1/2, x, -z'
'y-1/2, -x, -z'
'-x-1/2, -z, y'
'x-1/2, -z, -y'
'x-1/2, z, y'
'-x-1/2, z, -y'
'-z-1/2, -y, x'
'-z-1/2, y, -x'
'z-1/2, -y, -x'
'z-1/2, y, x'
'-x+1/2, -y, -z+1/2'
'x+1/2, y, -z+1/2'
'x+1/2, -y, z+1/2'
'-x+1/2, y, z+1/2'
'-z+1/2, -x, -y+1/2'
'-z+1/2, x, y+1/2'
'z+1/2, x, -y+1/2'
'z+1/2, -x, y+1/2'
'-y+1/2, -z, -x+1/2'
'y+1/2, -z, x+1/2'
'-y+1/2, z, x+1/2'
'y+1/2, z, -x+1/2'
'-y, -x-1/2, z'
'y, x-1/2, z'
'-y, x-1/2, -z'
'y, -x-1/2, -z'
'-x, -z-1/2, y'
'x, -z-1/2, -y'
'x, z-1/2, y'
'-x, z-1/2, -y'
'-z, -y-1/2, x'
'-z, y-1/2, -x'
'z, -y-1/2, -x'
'z, y-1/2, x'
'-x+1/2, -y+1/2, -z'
'x+1/2, y+1/2, -z'
'x+1/2, -y+1/2, z'
'-x+1/2, y+1/2, z'
'-z+1/2, -x+1/2, -y'
'-z+1/2, x+1/2, y'
'z+1/2, x+1/2, -y'
'z+1/2, -x+1/2, y'
'-y+1/2, -z+1/2, -x'
'y+1/2, -z+1/2, x'
'-y+1/2, z+1/2, x'
'y+1/2, z+1/2, -x'
'-y, -x, z-1/2'
'y, x, z-1/2'
'-y, x, -z-1/2'
'y, -x, -z-1/2'
'-x, -z, y-1/2'
'x, -z, -y-1/2'
'x, z, y-1/2'
'-x, z, -y-1/2'
'-z, -y, x-1/2'
'-z, y, -x-1/2'
'z, -y, -x-1/2'
'z, y, x-1/2'

loop_
_atom_site_label
_atom_site_type_symbol
_atom_site_fract_x
_atom_site_fract_y
_atom_site_fract_z
_atom_site_U_iso_or_equiv
_atom_site_adp_type
_atom_site_occupancy
_atom_site_symmetry_multiplicity
_atom_site_calc_flag
_atom_site_refinement_flags
_atom_site_disorder_assembly
_atom_site_disorder_group
Ru10 Ru 0.0000 0.0000 0.0000 0.0121(4) Uani 1 24 d S . .
Zn11 Zn 0.0000 0.05619(5) 0.08934(5) 0.0157(2) Uani 1 2 d S . .
Zn12 Zn 0.0000 0.0000 0.18185(8) 0.0174(3) Uani 1 4 d S . .
Zn13 Zn 0.09349(4) 0.05885(4) 0.14928(4) 0.01838(19) Uani 1 1 d . . .
Ru14 Ru 0.0000 0.11409(3) 0.17802(3) 0.01400(16) Uani 1 2 d S . .
Zn15 Zn 0.0000 0.16064(6) 0.27711(6) 0.0241(3) Uani 1 2 d S . .
Zn16 Zn 0.06068(4) 0.06068(4) 0.2500 0.0193(2) Uani 1 2 d S . .
Zn17 Zn 0.08898(7) 0.16342(9) 0.20372(9) 0.0281(5) Uani 0.709(5) 1 d P . .
Sb17 Sb 0.10151(12) 0.16484(13) 0.20450(14) 0.0209(6) Uani 0.262(4) 1 d P . .
Zn20 Zn 0.2500 0.2500 0.2500 0.0268(10) Uani 1 24 d S . .
Zn21 Zn 0.13555(10) 0.2500 0.2500 0.0162(5) Uani 0.728(8) 4 d SP . .
Zn22 Zn 0.1648(3) 0.2290(3) 0.1890(3) 0.0142(15) Uani 0.132(4) 1 d P . .

loop_
_atom_site_aniso_label
_atom_site_aniso_U_11
_atom_site_aniso_U_22
_atom_site_aniso_U_33
_atom_site_aniso_U_23
_atom_site_aniso_U_13
_atom_site_aniso_U_12
Ru10 0.0121(4) 0.0121(4) 0.0121(4) 0.000 0.000 0.000
Zn11 0.0169(5) 0.0162(5) 0.0141(5) -0.0017(4) 0.000 0.000
Zn12 0.0185(7) 0.0167(7) 0.0170(7) 0.000 0.000 0.000
Zn13 0.0184(4) 0.0204(4) 0.0164(4) -0.0003(3) 0.0018(3) 0.0034(3)
Ru14 0.0151(3) 0.0144(3) 0.0125(3) 0.0001(2) 0.000 0.000
Zn15 0.0311(7) 0.0254(6) 0.0159(5) -0.0037(5) 0.000 0.000
Zn16 0.0219(3) 0.0219(3) 0.0142(5) 0.0012(3) -0.0012(3) 0.0029(4)
Zn17 0.0102(7) 0.0344(9) 0.0396(10) -0.0028(7) -0.0085(6) -0.0105(6)
Sb17 0.0064(10) 0.0249(11) 0.0314(12) -0.0061(8) -0.0052(8) -0.0051(8)
Zn20 0.0268(10) 0.0268(10) 0.0268(10) 0.000 0.000 0.000
Zn21 0.0182(11) 0.0152(7) 0.0152(7) 0.000 0.000 0.000
Zn22 0.011(2) 0.017(3) 0.015(3) -0.003(2) -0.002(2) -0.003(2)

loop_
_atom_type_symbol
_atom_type_description
_atom_type_scat_dispersion_real
_atom_type_scat_dispersion_imag
_atom_type_scat_source
Zn Zn 0.2839 1.4301 'International Tables Vol C Tables 4.2.6.8 and 6.1.1.4'
Ru Ru -1.2594 0.8363 'International Tables Vol C Tables 4.2.6.8 and 6.1.1.4'
Sb Sb -0.5866 1.5461 'International Tables Vol C Tables 4.2.6.8 and 6.1.1.4'

loop_
_geom_angle_atom_site_label_1
_geom_angle_atom_site_label_2
_geom_angle_atom_site_label_3
_geom_angle
_geom_angle_site_symmetry_1
_geom_angle_site_symmetry_3
_geom_angle_publ_flag
Zn11 Ru10 Zn11 64.34(6) 101 102 ?
Zn11 Ru10 Zn11 63.213(14) 101 97 ?
Zn11 Ru10 Zn11 116.787(14) 102 97 ?
Zn11 Ru10 Zn11 116.787(14) 101 . ?
Zn11 Ru10 Zn11 63.213(14) 102 . ?
Zn11 Ru10 Zn11 180.00(6) 97 . ?
Zn11 Ru10 Zn11 63.213(14) 101 105 ?
Zn11 Ru10 Zn11 63.213(14) 102 105 ?
Zn11 Ru10 Zn11 63.213(14) 97 105 ?
Zn11 Ru10 Zn11 116.787(14) . 105 ?
Zn11 Ru10 Zn11 116.787(14) 101 9 ?
Zn11 Ru10 Zn11 116.787(14) 102 9 ?
Zn11 Ru10 Zn11 116.787(14) 97 9 ?
Zn11 Ru10 Zn11 63.213(14) . 9 ?
Zn11 Ru10 Zn11 180.00(6) 105 9 ?
Zn11 Ru10 Zn11 180.00(6) 101 5 ?
Zn11 Ru10 Zn11 115.66(6) 102 5 ?
Zn11 Ru10 Zn11 116.787(14) 97 5 ?
Zn11 Ru10 Zn11 63.213(14) . 5 ?
Zn11 Ru10 Zn11 116.787(14) 105 5 ?
Zn11 Ru10 Zn11 63.213(14) 9 5 ?
Zn11 Ru10 Zn11 63.213(14) 101 98 ?
Zn11 Ru10 Zn11 116.787(14) 102 98 ?
Zn11 Ru10 Zn11 64.34(6) 97 98 ?
Zn11 Ru10 Zn11 115.66(6) . 98 ?
Zn11 Ru10 Zn11 116.787(14) 105 98 ?
Zn11 Ru10 Zn11 63.213(14) 9 98 ?
Zn11 Ru10 Zn11 116.787(14) 5 98 ?
Zn11 Ru10 Zn11 116.787(14) 101 2 ?
Zn11 Ru10 Zn11 63.213(14) 102 2 ?
Zn11 Ru10 Zn11 115.66(6) 97 2 ?
Zn11 Ru10 Zn11 64.34(6) . 2 ?
Zn11 Ru10 Zn11 63.213(14) 105 2 ?
Zn11 Ru10 Zn11 116.787(14) 9 2 ?
Zn11 Ru10 Zn11 63.213(14) 5 2 ?
Zn11 Ru10 Zn11 180.00(6) 98 2 ?
Zn11 Ru10 Zn11 116.787(14) 101 106 ?
Zn11 Ru10 Zn11 116.787(14) 102 106 ?
Zn11 Ru10 Zn11 63.213(14) 97 106 ?
Zn11 Ru10 Zn11 116.787(14) . 106 ?
Zn11 Ru10 Zn11 64.34(6) 105 106 ?
Zn11 Ru10 Zn11 115.66(6) 9 106 ?
Zn11 Ru10 Zn11 63.213(14) 5 106 ?
Zn11 Ru10 Zn11 116.787(14) 98 106 ?
Zn11 Ru10 Zn11 63.213(14) 2 106 ?
Zn11 Ru10 Zn11 63.213(14) 101 10 ?
Zn11 Ru10 Zn11 63.213(14) 102 10 ?
Zn11 Ru10 Zn11 116.787(14) 97 10 ?
Zn11 Ru10 Zn11 63.213(14) . 10 ?
Zn11 Ru10 Zn11 115.66(6) 105 10 ?
Zn11 Ru10 Zn11 64.34(6) 9 10 ?
Zn11 Ru10 Zn11 116.787(14) 5 10 ?
Zn11 Ru10 Zn11 63.213(14) 98 10 ?
Zn11 Ru10 Zn11 116.787(14) 2 10 ?
Zn11 Ru10 Zn11 180.00(6) 106 10 ?
Zn11 Ru10 Zn11 115.66(6) 101 6 ?
Zn11 Ru10 Zn11 180.00(6) 102 6 ?
Zn11 Ru10 Zn11 63.213(14) 97 6 ?
Zn11 Ru10 Zn11 116.787(14) . 6 ?
Zn11 Ru10 Zn11 116.787(14) 105 6 ?
Zn11 Ru10 Zn11 63.213(14) 9 6 ?
Zn11 Ru10 Zn11 64.34(6) 5 6 ?
Zn11 Ru10 Zn11 63.213(14) 98 6 ?
Zn11 Ru10 Zn11 116.787(14) 2 6 ?
Zn11 Ru10 Zn11 63.213(14) 106 6 ?
Zn11 Ru10 Zn11 116.787(14) 10 6 ?
Ru10 Zn11 Ru14 179.03(6) . . ?
Ru10 Zn11 Zn12 116.56(5) . . ?
Ru14 Zn11 Zn12 64.41(4) . . ?
Ru10 Zn11 Zn13 118.79(5) . 9 ?
Ru14 Zn11 Zn13 60.45(4) . 9 ?
Zn12 Zn11 Zn13 113.97(5) . 9 ?
Ru10 Zn11 Zn13 118.79(5) . 107 ?
Ru14 Zn11 Zn13 60.45(4) . 107 ?
Zn12 Zn11 Zn13 113.97(5) . 107 ?
Zn13 Zn11 Zn13 64.55(5) 9 107 ?
Ru10 Zn11 Zn11 58.393(7) . 102 ?
Ru14 Zn11 Zn11 121.91(3) . 102 ?
Zn12 Zn11 Zn11 89.57(6) . 102 ?
Zn13 Zn11 Zn11 150.64(6) 9 102 ?
Zn13 Zn11 Zn11 90.52(3) 107 102 ?
Ru10 Zn11 Zn11 58.393(7) . 10 ?
Ru14 Zn11 Zn11 120.83(4) . 10 ?
Zn12 Zn11 Zn11 147.76(5) . 10 ?
Zn13 Zn11 Zn11 92.78(7) 9 10 ?
Zn13 Zn11 Zn11 60.40(4) 107 10 ?
Zn11 Zn11 Zn11 60.0 102 10 ?
Ru10 Zn11 Zn11 58.393(7) . 9 ?
Ru14 Zn11 Zn11 120.83(4) . 9 ?
Zn12 Zn11 Zn11 147.76(5) . 9 ?
Zn13 Zn11 Zn11 60.40(4) 9 9 ?
Zn13 Zn11 Zn11 92.78(7) 107 9 ?
Zn11 Zn11 Zn11 108.69(4) 102 9 ?
Zn11 Zn11 Zn11 61.05(7) 10 9 ?
Ru10 Zn11 Zn11 58.393(7) . 5 ?
Ru14 Zn11 Zn11 121.91(3) . 5 ?
Zn12 Zn11 Zn11 89.57(6) . 5 ?
Zn13 Zn11 Zn11 90.52(3) 9 5 ?
Zn13 Zn11 Zn11 150.64(6) 107 5 ?
Zn11 Zn11 Zn11 107.723(19) 102 5 ?
Zn11 Zn11 Zn11 108.69(4) 10 5 ?
Zn11 Zn11 Zn11 60.0 9 5 ?
Ru10 Zn11 Zn13 118.00(3) . . ?
Ru14 Zn11 Zn13 62.30(3) . . ?
Zn12 Zn11 Zn13 63.34(3) . . ?
Zn13 Zn11 Zn13 60.66(4) 9 . ?
Zn13 Zn11 Zn13 114.13(5) 107 . ?
Zn11 Zn11 Zn13 148.60(7) 102 . ?
Zn11 Zn11 Zn13 148.88(7) 10 . ?
Zn11 Zn11 Zn13 90.06(3) 9 . ?
Zn11 Zn11 Zn13 59.61(4) 5 . ?
Ru10 Zn11 Zn13 118.00(3) . 100 ?
Ru14 Zn11 Zn13 62.30(3) . 100 ?
Zn12 Zn11 Zn13 63.34(3) . 100 ?
Zn13 Zn11 Zn13 114.13(5) 9 100 ?
Zn13 Zn11 Zn13 60.66(4) 107 100 ?
Zn11 Zn11 Zn13 59.61(4) 102 100 ?
Zn11 Zn11 Zn13 90.06(3) 10 100 ?
Zn11 Zn11 Zn13 148.88(7) 9 100 ?
Zn11 Zn11 Zn13 148.60(7) 5 100 ?
Zn13 Zn11 Zn13 114.62(6) . 100 ?
Ru10 Zn11 Zn11 57.83(3) . 2 ?
Ru14 Zn11 Zn11 123.14(3) . 2 ?
Zn12 Zn11 Zn11 58.72(3) . 2 ?
Zn13 Zn11 Zn11 147.63(3) 9 2 ?
Zn13 Zn11 Zn11 147.63(3) 107 2 ?
Zn11 Zn11 Zn11 59.47(3) 102 2 ?
Zn11 Zn11 Zn11 107.44(4) 10 2 ?
Zn11 Zn11 Zn11 107.44(4) 9 2 ?
Zn11 Zn11 Zn11 59.47(3) 5 2 ?
Zn13 Zn11 Zn11 91.37(4) . 2 ?
Zn13 Zn11 Zn11 91.37(4) 100 2 ?
Zn11 Zn12 Zn11 62.55(7) 2 . ?
Zn11 Zn12 Zn16 144.99(3) 2 . ?
Zn11 Zn12 Zn16 104.13(3) . . ?
Zn11 Zn12 Zn16 104.13(3) 2 99 ?
Zn11 Zn12 Zn16 144.99(3) . 99 ?
Zn16 Zn12 Zn16 67.25(4) . 99 ?
Zn11 Zn12 Zn16 144.99(3) 2 100 ?
Zn11 Zn12 Zn16 104.13(3) . 100 ?
Zn16 Zn12 Zn16 67.25(4) . 100 ?
Zn16 Zn12 Zn16 103.09(7) 99 100 ?
Zn11 Zn12 Zn16 104.13(3) 2 2 ?
Zn11 Zn12 Zn16 144.99(3) . 2 ?
Zn16 Zn12 Zn16 103.09(7) . 2 ?
Zn16 Zn12 Zn16 67.25(4) 99 2 ?
Zn16 Zn12 Zn16 67.25(4) 100 2 ?
Zn11 Zn12 Ru14 56.80(4) 2 2 ?
Zn11 Zn12 Ru14 119.36(7) . 2 ?
Zn16 Zn12 Ru14 125.05(5) . 2 ?
Zn16 Zn12 Ru14 57.82(2) 99 2 ?
Zn16 Zn12 Ru14 125.05(5) 100 2 ?
Zn16 Zn12 Ru14 57.82(2) 2 2 ?
Zn11 Zn12 Ru14 119.36(7) 2 . ?
Zn11 Zn12 Ru14 56.80(4) . . ?
Zn16 Zn12 Ru14 57.82(2) . . ?
Zn16 Zn12 Ru14 125.05(5) 99 . ?
Zn16 Zn12 Ru14 57.82(2) 100 . ?
Zn16 Zn12 Ru14 125.05(5) 2 . ?
Ru14 Zn12 Ru14 176.16(8) 2 . ?
Zn11 Zn12 Zn13 59.54(3) 2 2 ?
Zn11 Zn12 Zn13 91.35(5) . 2 ?
Zn16 Zn12 Zn13 155.27(6) . 2 ?
Zn16 Zn12 Zn13 110.02(3) 99 2 ?
Zn16 Zn12 Zn13 90.54(2) 100 2 ?
Zn16 Zn12 Zn13 56.18(3) 2 2 ?
Ru14 Zn12 Zn13 58.66(2) 2 2 ?
Ru14 Zn12 Zn13 120.08(3) . 2 ?
Zn11 Zn12 Zn13 91.35(5) 2 . ?
Zn11 Zn12 Zn13 59.54(3) . . ?
Zn16 Zn12 Zn13 56.18(3) . . ?
Zn16 Zn12 Zn13 90.54(2) 99 . ?
Zn16 Zn12 Zn13 110.02(3) 100 . ?
Zn16 Zn12 Zn13 155.27(6) 2 . ?
Ru14 Zn12 Zn13 120.08(3) 2 . ?
Ru14 Zn12 Zn13 58.66(2) . . ?
Zn13 Zn12 Zn13 147.15(8) 2 . ?
Zn11 Zn12 Zn13 91.35(5) 2 100 ?
Zn11 Zn12 Zn13 59.54(3) . 100 ?
Zn16 Zn12 Zn13 110.02(3) . 100 ?
Zn16 Zn12 Zn13 155.27(6) 99 100 ?
Zn16 Zn12 Zn13 56.18(3) 100 100 ?
Zn16 Zn12 Zn13 90.54(2) 2 100 ?
Ru14 Zn12 Zn13 120.08(3) 2 100 ?
Ru14 Zn12 Zn13 58.66(2) . 100 ?
Zn13 Zn12 Zn13 61.46(4) 2 100 ?
Zn13 Zn12 Zn13 108.53(5) . 100 ?
Zn11 Zn12 Zn13 59.54(3) 2 99 ?
Zn11 Zn12 Zn13 91.35(5) . 99 ?
Zn16 Zn12 Zn13 90.54(2) . 99 ?
Zn16 Zn12 Zn13 56.18(3) 99 99 ?
Zn16 Zn12 Zn13 155.27(6) 100 99 ?
Zn16 Zn12 Zn13 110.02(3) 2 99 ?
Ru14 Zn12 Zn13 58.66(2) 2 99 ?
Ru14 Zn12 Zn13 120.08(3) . 99 ?
Zn13 Zn12 Zn13 108.53(5) 2 99 ?
Zn13 Zn12 Zn13 61.46(4) . 99 ?
Zn13 Zn12 Zn13 147.15(8) 100 99 ?
Zn16 Zn13 Ru14 123.86(4) . 5 ?
Zn16 Zn13 Zn11 143.18(5) . 5 ?
Ru14 Zn13 Zn11 57.82(4) 5 5 ?
Zn16 Zn13 Zn11 104.64(5) . . ?
Ru14 Zn13 Zn11 117.79(5) 5 . ?
Zn11 Zn13 Zn11 59.99(5) 5 . ?
Zn16 Zn13 Zn13 156.71(4) . 5 ?
Ru14 Zn13 Zn13 61.20(4) 5 5 ?
Zn11 Zn13 Zn13 60.06(3) 5 5 ?
Zn11 Zn13 Zn13 89.48(3) . 5 ?
Zn16 Zn13 Zn13 111.39(5) . 9 ?
Ru14 Zn13 Zn13 121.12(4) 5 9 ?
Zn11 Zn13 Zn13 89.93(3) 5 9 ?
Zn11 Zn13 Zn13 59.28(4) . 9 ?
Zn13 Zn13 Zn13 60.0 5 9 ?
Zn16 Zn13 Ru14 59.37(3) . . ?
Ru14 Zn13 Ru14 174.26(5) 5 . ?
Zn11 Zn13 Ru14 116.58(5) 5 . ?
Zn11 Zn13 Ru14 56.59(3) . . ?
Zn13 Zn13 Ru14 118.04(4) 5 . ?
Zn13 Zn13 Ru14 58.12(4) 9 . ?
Zn16 Zn13 Zn17 100.09(6) . 5 ?
Ru14 Zn13 Zn17 55.79(5) 5 5 ?
Zn11 Zn13 Zn17 106.23(6) 5 5 ?
Zn11 Zn13 Zn17 151.43(6) . 5 ?
Zn13 Zn13 Zn17 62.64(5) 5 5 ?
Zn13 Zn13 Zn17 98.41(5) 9 5 ?
Ru14 Zn13 Zn17 129.54(6) . 5 ?
Zn16 Zn13 Zn12 59.24(5) . . ?
Ru14 Zn13 Zn12 116.46(4) 5 . ?
Zn11 Zn13 Zn12 86.30(5) 5 . ?
Zn11 Zn13 Zn12 57.12(4) . . ?
Zn13 Zn13 Zn12 142.41(4) 5 . ?
Zn13 Zn13 Zn12 107.64(5) 9 . ?
Ru14 Zn13 Zn12 60.22(3) . . ?
Zn17 Zn13 Zn12 151.17(7) 5 . ?
Zn16 Zn13 Zn15 65.40(4) . 85_445 ?
Ru14 Zn13 Zn15 58.67(4) 5 85_445 ?
Zn11 Zn13 Zn15 106.71(4) 5 85_445 ?
Zn11 Zn13 Zn15 145.03(5) . 85_445 ?
Zn13 Zn13 Zn15 112.50(5) 5 85_445 ?
Zn13 Zn13 Zn15 155.35(3) 9 85_445 ?
Ru14 Zn13 Zn15 124.77(5) . 85_445 ?
Zn17 Zn13 Zn15 59.96(5) 5 85_445 ?
Zn12 Zn13 Zn15 91.79(5) . 85_445 ?
Zn16 Zn13 Zn13 90.99(3) . 99 ?
Ru14 Zn13 Zn13 57.27(2) 5 99 ?
Zn11 Zn13 Zn13 57.72(3) 5 99 ?
Zn11 Zn13 Zn13 88.63(4) . 99 ?
Zn13 Zn13 Zn13 108.06(3) 5 99 ?
Zn13 Zn13 Zn13 144.013(6) 9 99 ?
Ru14 Zn13 Zn13 119.45(3) . 99 ?
Zn17 Zn13 Zn13 105.17(4) 5 99 ?
Zn12 Zn13 Zn13 59.27(2) . 99 ?
Zn15 Zn13 Zn13 59.43(3) 85_445 99 ?
Zn16 Zn13 Zn17 62.24(6) . . ?
Ru14 Zn13 Zn17 131.15(5) 5 . ?
Zn11 Zn13 Zn17 149.50(6) 5 . ?
Zn11 Zn13 Zn17 103.77(6) . . ?
Zn13 Zn13 Zn17 96.76(5) 5 . ?
Zn13 Zn13 Zn17 60.09(5) 9 . ?
Ru14 Zn13 Zn17 54.15(4) . . ?
Zn17 Zn13 Zn17 75.40(8) 5 . ?
Zn12 Zn13 Zn17 106.94(5) . . ?
Zn15 Zn13 Zn17 100.33(5) 85_445 . ?
Zn13 Zn13 Zn17 152.42(5) 99 . ?
Zn17 Ru14 Zn17 115.98(10) . 100 ?
Zn17 Ru14 Zn11 117.52(5) . . ?
Zn17 Ru14 Zn11 117.52(5) 100 . ?
Zn17 Ru14 Zn16 66.03(6) . . ?
Zn17 Ru14 Zn16 122.99(6) 100 . ?
Zn11 Ru14 Zn16 106.69(4) . . ?
Zn17 Ru14 Zn16 122.99(6) . 100 ?
Zn17 Ru14 Zn16 66.03(6) 100 100 ?
Zn11 Ru14 Zn16 106.69(4) . 100 ?
Zn16 Ru14 Zn16 68.20(5) . 100 ?
Zn17 Ru14 Zn13 119.78(6) . 107 ?
Zn17 Ru14 Zn13 65.15(6) 100 107 ?
Zn11 Ru14 Zn13 61.73(4) . 107 ?
Zn16 Ru14 Zn13 168.27(4) . 107 ?
Zn16 Ru14 Zn13 111.89(3) 100 107 ?
Zn17 Ru14 Zn13 65.15(6) . 9 ?
Zn17 Ru14 Zn13 119.78(6) 100 9 ?
Zn11 Ru14 Zn13 61.73(4) . 9 ?
Zn16 Ru14 Zn13 111.89(3) . 9 ?
Zn16 Ru14 Zn13 168.27(4) 100 9 ?
Zn13 Ru14 Zn13 65.46(5) 107 9 ?
Zn17 Ru14 Zn15 65.07(6) . . ?
Zn17 Ru14 Zn15 65.07(6) 100 . ?
Zn11 Ru14 Zn15 172.03(6) . . ?
Zn16 Ru14 Zn15 66.92(3) . . ?
Zn16 Ru14 Zn15 66.92(3) 100 . ?
Zn13 Ru14 Zn15 124.43(4) 107 . ?
Zn13 Ru14 Zn15 124.43(4) 9 . ?
Zn17 Ru14 Zn15 64.81(5) . 161_565 ?
Zn17 Ru14 Zn15 64.81(5) 100 161_565 ?
Zn11 Ru14 Zn15 114.06(5) . 161_565 ?
Zn16 Ru14 Zn15 126.31(4) . 161_565 ?
Zn16 Ru14 Zn15 126.31(4) 100 161_565 ?
Zn13 Ru14 Zn15 63.78(4) 107 161_565 ?
Zn13 Ru14 Zn15 63.78(4) 9 161_565 ?
Zn15 Ru14 Zn15 73.91(7) . 161_565 ?
Zn17 Ru14 Zn13 178.35(6) . 100 ?
Zn17 Ru14 Zn13 65.68(5) 100 100 ?
Zn11 Ru14 Zn13 61.11(3) . 100 ?
Zn16 Ru14 Zn13 113.21(5) . 100 ?
Zn16 Ru14 Zn13 57.38(2) 100 100 ?
Zn13 Ru14 Zn13 60.68(4) 107 100 ?
Zn13 Ru14 Zn13 114.22(4) 9 100 ?
Zn15 Ru14 Zn13 116.15(3) . 100 ?
Zn15 Ru14 Zn13 116.44(3) 161_565 100 ?
Zn17 Ru14 Zn13 65.68(5) . . ?
Zn17 Ru14 Zn13 178.35(6) 100 . ?
Zn11 Ru14 Zn13 61.11(3) . . ?
Zn16 Ru14 Zn13 57.38(2) . . ?
Zn16 Ru14 Zn13 113.21(5) 100 . ?
Zn13 Ru14 Zn13 114.22(4) 107 . ?
Zn13 Ru14 Zn13 60.68(4) 9 . ?
Zn15 Ru14 Zn13 116.15(3) . . ?
Zn15 Ru14 Zn13 116.44(3) 161_565 . ?
Zn13 Ru14 Zn13 112.67(5) 100 . ?
Zn17 Ru14 Zn12 117.49(5) . . ?
Zn17 Ru14 Zn12 117.49(5) 100 . ?
Zn11 Ru14 Zn12 58.78(5) . . ?
Zn16 Ru14 Zn12 58.97(4) . . ?
Zn16 Ru14 Zn12 58.97(4) 100 . ?
Zn13 Ru14 Zn12 110.44(4) 107 . ?
Zn13 Ru14 Zn12 110.44(4) 9 . ?
Zn15 Ru14 Zn12 113.24(6) . . ?
Zn15 Ru14 Zn12 172.84(6) 161_565 . ?
Zn13 Ru14 Zn12 61.13(3) 100 . ?
Zn13 Ru14 Zn12 61.13(3) . . ?
Ru14 Zn15 Ru14 163.91(7) . 89_445 ?
Ru14 Zn15 Zn17 128.70(5) . 89_445 ?
Ru14 Zn15 Zn17 55.40(5) 89_445 89_445 ?
Ru14 Zn15 Zn17 128.70(5) . 188_556 ?
Ru14 Zn15 Zn17 55.40(5) 89_445 188_556 ?
Zn17 Zn15 Zn17 100.94(10) 89_445 188_556 ?
Ru14 Zn15 Zn17 55.57(5) . 100 ?
Ru14 Zn15 Zn17 128.63(5) 89_445 100 ?
Zn17 Zn15 Zn17 156.02(10) 89_445 100 ?
Zn17 Zn15 Zn17 73.98(7) 188_556 100 ?
Ru14 Zn15 Zn17 55.57(5) . . ?
Ru14 Zn15 Zn17 128.63(5) 89_445 . ?
Zn17 Zn15 Zn17 73.98(7) 89_445 . ?
Zn17 Zn15 Zn17 156.02(10) 188_556 . ?
Zn17 Zn15 Zn17 100.93(10) 100 . ?
Ru14 Zn15 Zn13 109.21(5) . 85_445 ?
Ru14 Zn15 Zn13 57.55(4) 89_445 85_445 ?
Zn17 Zn15 Zn13 59.77(5) 89_445 85_445 ?
Zn17 Zn15 Zn13 106.32(7) 188_556 85_445 ?
Zn17 Zn15 Zn13 144.18(7) 100 85_445 ?
Zn17 Zn15 Zn13 91.51(5) . 85_445 ?
Ru14 Zn15 Zn13 109.21(5) . 183_556 ?
Ru14 Zn15 Zn13 57.55(4) 89_445 183_556 ?
Zn17 Zn15 Zn13 106.32(7) 89_445 183_556 ?
Zn17 Zn15 Zn13 59.77(5) 188_556 183_556 ?
Zn17 Zn15 Zn13 91.51(5) 100 183_556 ?
Zn17 Zn15 Zn13 144.18(7) . 183_556 ?
Zn13 Zn15 Zn13 61.13(5) 85_445 183_556 ?
Ru14 Zn15 Zn16 56.05(3) . 100 ?
Ru14 Zn15 Zn16 110.76(5) 89_445 100 ?
Zn17 Zn15 Zn16 144.81(7) 89_445 100 ?
Zn17 Zn15 Zn16 92.15(5) 188_556 100 ?
Zn17 Zn15 Zn16 59.11(5) 100 100 ?
Zn17 Zn15 Zn16 105.45(7) . 100 ?
Zn13 Zn15 Zn16 85.27(5) 85_445 100 ?
Zn13 Zn15 Zn16 53.37(3) 183_556 100 ?
Ru14 Zn15 Zn16 56.05(3) . . ?
Ru14 Zn15 Zn16 110.76(5) 89_445 . ?
Zn17 Zn15 Zn16 92.15(5) 89_445 . ?
Zn17 Zn15 Zn16 144.81(7) 188_556 . ?
Zn17 Zn15 Zn16 105.45(7) 100 . ?
Zn17 Zn15 Zn16 59.11(5) . . ?
Zn13 Zn15 Zn16 53.37(3) 85_445 . ?
Zn13 Zn15 Zn16 85.27(5) 183_556 . ?
Zn16 Zn15 Zn16 60.73(6) 100 . ?
Ru14 Zn15 Sb17 59.20(6) . 100 ?
Ru14 Zn15 Sb17 124.67(6) 89_445 100 ?
Zn17 Zn15 Sb17 156.08(9) 89_445 100 ?
Zn17 Zn15 Sb17 70.13(7) 188_556 100 ?
Zn17 Zn15 Sb17 3.97(8) 100 100 ?
Zn17 Zn15 Sb17 104.85(8) . 100 ?
Zn13 Zn15 Sb17 143.40(8) 85_445 100 ?
Zn13 Zn15 Sb17 88.62(7) 183_556 100 ?
Zn16 Zn15 Sb17 59.05(7) 100 100 ?
Zn16 Zn15 Sb17 107.92(8) . 100 ?
Ru14 Zn15 Sb17 59.20(6) . . ?
Ru14 Zn15 Sb17 124.67(6) 89_445 . ?
Zn17 Zn15 Sb17 70.13(7) 89_445 . ?
Zn17 Zn15 Sb17 156.08(9) 188_556 . ?
Zn17 Zn15 Sb17 104.85(8) 100 . ?
Zn17 Zn15 Sb17 3.97(8) . . ?
Zn13 Zn15 Sb17 88.62(7) 85_445 . ?
Zn13 Zn15 Sb17 143.40(8) 183_556 . ?
Zn16 Zn15 Sb17 107.92(8) 100 . ?
Zn16 Zn15 Sb17 59.05(7) . . ?
Sb17 Zn15 Sb17 108.76(13) 100 . ?
Zn13 Zn16 Zn13 156.14(8) 85_445 . ?
Zn13 Zn16 Ru14 118.02(3) 85_445 . ?
Zn13 Zn16 Ru14 63.25(3) . . ?
Zn13 Zn16 Ru14 63.25(3) 85_445 85_445 ?
Zn13 Zn16 Ru14 118.02(3) . 85_445 ?
Ru14 Zn16 Ru14 174.55(7) . 85_445 ?
Zn13 Zn16 Zn12 138.86(6) 85_445 . ?
Zn13 Zn16 Zn12 64.57(4) . . ?
Ru14 Zn16 Zn12 63.20(3) . . ?
Ru14 Zn16 Zn12 112.11(4) 85_445 . ?
Zn13 Zn16 Zn12 64.57(4) 85_445 85_445 ?
Zn13 Zn16 Zn12 138.86(6) . 85_445 ?
Ru14 Zn16 Zn12 112.11(4) . 85_445 ?
Ru14 Zn16 Zn12 63.20(3) 85_445 85_445 ?
Zn12 Zn16 Zn12 76.91(7) . 85_445 ?
Zn13 Zn16 Zn17 63.97(6) 85_445 85_445 ?
Zn13 Zn16 Zn17 96.26(6) . 85_445 ?
Ru14 Zn16 Zn17 129.83(6) . 85_445 ?
Ru14 Zn16 Zn17 55.62(4) 85_445 85_445 ?
Zn12 Zn16 Zn17 150.72(4) . 85_445 ?
Zn12 Zn16 Zn17 112.14(5) 85_445 85_445 ?
Zn13 Zn16 Zn17 96.26(6) 85_445 . ?
Zn13 Zn16 Zn17 63.97(6) . . ?
Ru14 Zn16 Zn17 55.62(4) . . ?
Ru14 Zn16 Zn17 129.83(6) 85_445 . ?
Zn12 Zn16 Zn17 112.14(5) . . ?
Zn12 Zn16 Zn17 150.72(4) 85_445 . ?
Zn17 Zn16 Zn17 74.21(9) 85_445 . ?
Zn13 Zn16 Zn15 61.23(4) 85_445 . ?
Zn13 Zn16 Zn15 112.68(4) . . ?
Ru14 Zn16 Zn15 57.04(3) . . ?
Ru14 Zn16 Zn15 124.48(3) 85_445 . ?
Zn12 Zn16 Zn15 108.76(3) . . ?
Zn12 Zn16 Zn15 92.33(3) 85_445 . ?
Zn17 Zn16 Zn15 98.87(6) 85_445 . ?
Zn17 Zn16 Zn15 58.45(5) . . ?
Zn13 Zn16 Zn15 112.68(4) 85_445 85_445 ?
Zn13 Zn16 Zn15 61.23(4) . 85_445 ?
Ru14 Zn16 Zn15 124.48(3) . 85_445 ?
Ru14 Zn16 Zn15 57.04(3) 85_445 85_445 ?
Zn12 Zn16 Zn15 92.33(3) . 85_445 ?
Zn12 Zn16 Zn15 108.76(3) 85_445 85_445 ?
Zn17 Zn16 Zn15 58.45(5) 85_445 85_445 ?
Zn17 Zn16 Zn15 98.87(6) . 85_445 ?
Zn15 Zn16 Zn15 153.24(6) . 85_445 ?
Zn13 Zn16 Sb17 63.39(7) 85_445 85_445 ?
Zn13 Zn16 Sb17 95.57(8) . 85_445 ?
Ru14 Zn16 Sb17 124.56(7) . 85_445 ?
Ru14 Zn16 Sb17 60.89(6) 85_445 85_445 ?
Zn12 Zn16 Sb17 154.04(6) . 85_445 ?
Zn12 Zn16 Sb17 115.49(7) 85_445 85_445 ?
Zn17 Zn16 Sb17 5.69(7) 85_445 85_445 ?
Zn17 Zn16 Sb17 68.96(8) . 85_445 ?
Zn15 Zn16 Sb17 93.98(7) . 85_445 ?
Zn15 Zn16 Sb17 62.47(7) 85_445 85_445 ?
Zn13 Zn16 Sb17 95.57(8) 85_445 . ?
Zn13 Zn16 Sb17 63.39(7) . . ?
Ru14 Zn16 Sb17 60.89(6) . . ?
Ru14 Zn16 Sb17 124.56(7) 85_445 . ?
Zn12 Zn16 Sb17 115.49(7) . . ?
Zn12 Zn16 Sb17 154.04(6) 85_445 . ?
Zn17 Zn16 Sb17 68.96(8) 85_445 . ?
Zn17 Zn16 Sb17 5.69(7) . . ?
Zn15 Zn16 Sb17 62.47(7) . . ?
Zn15 Zn16 Sb17 93.98(7) 85_445 . ?
Sb17 Zn16 Sb17 63.82(12) 85_445 . ?
Zn22 Zn17 Zn22 45.6(3) . 5 ?
Zn22 Zn17 Zn22 52.6(3) . 89_445 ?
Zn22 Zn17 Zn22 30.3(3) 5 89_445 ?
Zn22 Zn17 Ru14 154.62(19) . . ?
Zn22 Zn17 Ru14 152.67(18) 5 . ?
Zn22 Zn17 Ru14 152.57(17) 89_445 . ?
Zn22 Zn17 Zn21 39.23(16) . . ?
Zn22 Zn17 Zn21 57.96(16) 5 . ?
Zn22 Zn17 Zn21 38.74(16) 89_445 . ?
Ru14 Zn17 Zn21 147.38(10) . . ?
Zn22 Zn17 Zn13 97.85(17) . 9 ?
Zn22 Zn17 Zn13 119.31(17) 5 9 ?
Zn22 Zn17 Zn13 146.72(17) 89_445 9 ?
Ru14 Zn17 Zn13 59.06(5) . 9 ?
Zn21 Zn17 Zn13 128.15(9) . 9 ?
Zn22 Zn17 Zn15 100.94(17) . 161_565 ?
Zn22 Zn17 Zn15 146.31(18) 5 161_565 ?
Zn22 Zn17 Zn15 132.33(17) 89_445 161_565 ?
Ru14 Zn17 Zn15 59.79(5) . 161_565 ?
Zn21 Zn17 Zn15 94.52(8) . 161_565 ?
Zn13 Zn17 Zn15 60.26(6) 9 161_565 ?
Zn22 Zn17 Zn15 133.25(18) . . ?
Zn22 Zn17 Zn15 126.34(18) 5 . ?
Zn22 Zn17 Zn15 98.96(16) 89_445 . ?
Ru14 Zn17 Zn15 59.37(5) . . ?
Zn21 Zn17 Zn15 94.52(9) . . ?
Zn13 Zn17 Zn15 113.84(7) 9 . ?
Zn15 Zn17 Zn15 69.82(6) 161_565 . ?
Zn22 Zn17 Zn16 144.31(18) . . ?
Zn22 Zn17 Zn16 98.67(17) 5 . ?
Zn22 Zn17 Zn16 97.86(16) 89_445 . ?
Ru14 Zn17 Zn16 58.35(5) . . ?
Zn21 Zn17 Zn16 129.75(9) . . ?
Zn13 Zn17 Zn16 102.06(7) 9 . ?
Zn15 Zn17 Zn16 114.62(7) 161_565 . ?
Zn15 Zn17 Zn16 62.45(6) . . ?
Zn22 Zn17 Zn13 118.55(17) . . ?
Zn22 Zn17 Zn13 95.05(16) 5 . ?
Zn22 Zn17 Zn13 119.10(17) 89_445 . ?
Ru14 Zn17 Zn13 60.18(5) . . ?
Zn21 Zn17 Zn13 152.43(9) . . ?
Zn13 Zn17 Zn13 57.27(6) 9 . ?
Zn15 Zn17 Zn13 108.30(8) 161_565 . ?
Zn15 Zn17 Zn13 107.55(8) . . ?
Zn16 Zn17 Zn13 53.79(5) . . ?
Zn22 Sb17 Zn22 51.6(3) 5 . ?
Zn22 Sb17 Zn22 33.8(3) 5 89_445 ?
Zn22 Sb17 Zn22 58.5(3) . 89_445 ?
Zn22 Sb17 Zn21 63.91(19) 5 . ?
Zn22 Sb17 Zn21 42.40(18) . . ?
Zn22 Sb17 Zn21 41.85(18) 89_445 . ?
Zn22 Sb17 Ru14 154.2(2) 5 . ?
Zn22 Sb17 Ru14 150.5(2) . . ?
Zn22 Sb17 Ru14 148.3(2) 89_445 . ?
Zn21 Sb17 Ru14 138.83(13) . . ?
Zn22 Sb17 Zn13 100.9(2) 5 . ?
Zn22 Sb17 Zn13 126.1(2) . . ?
Zn22 Sb17 Zn13 126.4(2) 89_445 . ?
Zn21 Sb17 Zn13 164.42(13) . . ?
Ru14 Sb17 Zn13 56.74(6) . . ?
Zn22 Sb17 Zn13 126.3(2) 5 9 ?
Zn22 Sb17 Zn13 100.4(2) . 9 ?
Zn22 Sb17 Zn13 156.7(2) 89_445 9 ?
Zn21 Sb17 Zn13 129.61(13) . 9 ?
Ru14 Sb17 Zn13 54.79(6) . 9 ?
Zn13 Sb17 Zn13 55.58(7) . 9 ?
Zn22 Sb17 Zn16 103.0(2) 5 . ?
Zn22 Sb17 Zn16 154.5(2) . . ?
Zn22 Sb17 Zn16 100.44(19) 89_445 . ?
Zn21 Sb17 Zn16 131.48(13) . . ?
Ru14 Sb17 Zn16 54.24(6) . . ?
Zn13 Sb17 Zn16 52.26(6) . . ?
Zn13 Sb17 Zn16 96.69(9) 9 . ?
Zn22 Sb17 Zn15 128.8(2) 5 . ?
Zn22 Sb17 Zn15 133.2(2) . . ?
Zn22 Sb17 Zn15 98.23(19) 89_445 . ?
Zn21 Sb17 Zn15 92.28(11) . . ?
Ru14 Sb17 Zn15 53.80(6) . . ?
Zn13 Sb17 Zn15 100.59(10) . . ?
Zn13 Sb17 Zn15 104.16(9) 9 . ?
Zn16 Sb17 Zn15 58.47(7) . . ?
Zn22 Sb17 Zn15 151.3(2) 5 161_565 ?
Zn22 Sb17 Zn15 100.2(2) . 161_565 ?
Zn22 Sb17 Zn15 132.0(2) 89_445 161_565 ?
Zn21 Sb17 Zn15 92.27(11) . 161_565 ?
Ru14 Sb17 Zn15 54.17(6) . 161_565 ?
Zn13 Sb17 Zn15 101.24(10) . 161_565 ?
Zn13 Sb17 Zn15 56.37(7) 9 161_565 ?
Zn16 Sb17 Zn15 104.97(9) . 161_565 ?
Zn15 Sb17 Zn15 63.84(7) . 161_565 ?
Zn22 Sb17 Sb17 74.85(18) 5 9 ?
Zn22 Sb17 Sb17 45.56(19) . 9 ?
Zn22 Sb17 Sb17 98.97(17) 89_445 9 ?
Zn21 Sb17 Sb17 86.27(10) . 9 ?
Ru14 Sb17 Sb17 112.67(9) . 9 ?
Zn13 Sb17 Sb17 86.33(6) . 9 ?
Zn13 Sb17 Sb17 57.88(8) 9 9 ?
Zn16 Sb17 Sb17 137.91(10) . 9 ?
Zn15 Sb17 Sb17 152.33(16) . 9 ?
Zn15 Sb17 Sb17 88.59(14) 161_565 9 ?
Zn22 Sb17 Sb17 45.92(19) 5 5 ?
Zn22 Sb17 Sb17 74.68(18) . 5 ?
Zn22 Sb17 Sb17 78.79(18) 89_445 5 ?
Zn21 Sb17 Sb17 106.47(8) . 5 ?
Ru14 Sb17 Sb17 114.68(8) . 5 ?
Zn13 Sb17 Sb17 58.00(7) . 5 ?
Zn13 Sb17 Sb17 86.26(6) 9 5 ?
Zn16 Sb17 Sb17 87.82(12) . 5 ?
Zn15 Sb17 Sb17 145.33(16) . 5 ?
Zn15 Sb17 Sb17 141.24(12) 161_565 5 ?
Sb17 Sb17 Sb17 60.0 9 5 ?
Zn22 Zn20 Zn22 157.3(3) 19 89_445 ?
Zn22 Zn20 Zn22 149.4(3) 19 . ?
Zn22 Zn20 Zn22 50.54(18) 89_445 . ?
Zn22 Zn20 Zn22 161.6(3) 19 5 ?
Zn22 Zn20 Zn22 29.4(3) 89_445 5 ?
Zn22 Zn20 Zn22 43.6(2) . 5 ?
Zn22 Zn20 Zn22 50.54(18) 19 51 ?
Zn22 Zn20 Zn22 114.3(3) 89_445 51 ?
Zn22 Zn20 Zn22 157.3(3) . 51 ?
Zn22 Zn20 Zn22 114.23(11) 5 51 ?
Zn22 Zn20 Zn22 43.6(2) 19 24 ?
Zn22 Zn20 Zn22 114.23(11) 89_445 24 ?
Zn22 Zn20 Zn22 161.6(3) . 24 ?
Zn22 Zn20 Zn22 129.8(3) 5 24 ?
Zn22 Zn20 Zn22 29.4(3) 51 24 ?
Zn22 Zn20 Zn22 129.8(3) 19 9 ?
Zn22 Zn20 Zn22 71.00(14) 89_445 9 ?
Zn22 Zn20 Zn22 43.6(2) . 9 ?
Zn22 Zn20 Zn22 43.6(2) 5 9 ?
Zn22 Zn20 Zn22 119.971(9) 51 9 ?
Zn22 Zn20 Zn22 149.4(3) 24 9 ?
Zn22 Zn20 Zn22 43.6(2) 19 14 ?
Zn22 Zn20 Zn22 119.971(8) 89_445 14 ?
Zn22 Zn20 Zn22 129.8(3) . 14 ?
Zn22 Zn20 Zn22 149.4(3) 5 14 ?
Zn22 Zn20 Zn22 71.00(14) 51 14 ?
Zn22 Zn20 Zn22 43.6(2) 24 14 ?
Zn22 Zn20 Zn22 161.6(3) 9 14 ?
Zn22 Zn20 Zn22 119.971(9) 19 70_454 ?
Zn22 Zn20 Zn22 79.3(2) 89_445 70_454 ?
Zn22 Zn20 Zn22 29.4(3) . 70_454 ?
Zn22 Zn20 Zn22 71.00(14) 5 70_454 ?
Zn22 Zn20 Zn22 161.6(3) 51 70_454 ?
Zn22 Zn20 Zn22 157.3(3) 24 70_454 ?
Zn22 Zn20 Zn22 50.54(18) 9 70_454 ?
Zn22 Zn20 Zn22 114.23(11) 14 70_454 ?
Zn22 Zn20 Zn22 110.4(3) 19 68_454 ?
Zn22 Zn20 Zn22 74.3(3) 89_445 68_454 ?
Zn22 Zn20 Zn22 50.54(18) . 68_454 ?
Zn22 Zn20 Zn22 87.78(6) 5 68_454 ?
Zn22 Zn20 Zn22 149.4(3) 51 68_454 ?
Zn22 Zn20 Zn22 119.971(9) 24 68_454 ?
Zn22 Zn20 Zn22 90.7(3) 9 68_454 ?
Zn22 Zn20 Zn22 79.3(2) 14 68_454 ?
Zn22 Zn20 Zn22 43.6(2) 70_454 68_454 ?
Zn22 Zn20 Zn22 50.54(18) 19 74 ?
Zn22 Zn20 Zn22 149.4(3) 89_445 74 ?
Zn22 Zn20 Zn22 110.4(3) . 74 ?
Zn22 Zn20 Zn22 119.971(9) 5 74 ?
Zn22 Zn20 Zn22 74.3(3) 51 74 ?
Zn22 Zn20 Zn22 87.78(6) 24 74 ?
Zn22 Zn20 Zn22 79.3(2) 9 74 ?
Zn22 Zn20 Zn22 90.7(3) 14 74 ?
Zn22 Zn20 Zn22 87.78(6) 70_454 74 ?
Zn22 Zn20 Zn22 114.3(3) 68_454 74 ?
Zn22 Zn20 Zn22 114.3(3) 19 28 ?
Zn22 Zn20 Zn22 50.54(18) 89_445 28 ?
Zn22 Zn20 Zn22 74.3(3) . 28 ?
Zn22 Zn20 Zn22 79.3(2) 5 28 ?
Zn22 Zn20 Zn22 110.4(3) 51 28 ?
Zn22 Zn20 Zn22 87.78(6) 24 28 ?
Zn22 Zn20 Zn22 114.23(11) 9 28 ?
Zn22 Zn20 Zn22 71.00(14) 14 28 ?
Zn22 Zn20 Zn22 87.78(6) 70_454 28 ?
Zn22 Zn20 Zn22 50.54(18) 68_454 28 ?
Zn22 Zn20 Zn22 157.3(3) 74 28 ?
Zn22 Zn21 Zn22 131.2(5) 28 . ?
Zn22 Zn21 Zn22 80.16(17) 28 68_454 ?
Zn22 Zn21 Zn22 80.16(17) . 68_454 ?
Zn22 Zn21 Zn22 80.16(17) 28 89_445 ?
Zn22 Zn21 Zn22 80.16(17) . 89_445 ?
Zn22 Zn21 Zn22 131.2(5) 68_454 89_445 ?
Zn22 Zn21 Sb17 140.1(2) 28 . ?
Zn22 Zn21 Sb17 60.5(2) . . ?
Zn22 Zn21 Sb17 136.2(2) 68_454 . ?
Zn22 Zn21 Sb17 63.5(2) 89_445 . ?
Zn22 Zn21 Sb17 60.5(2) 28 28 ?
Zn22 Zn21 Sb17 140.1(2) . 28 ?
Zn22 Zn21 Sb17 63.5(2) 68_454 28 ?
Zn22 Zn21 Sb17 136.2(2) 89_445 28 ?
Sb17 Zn21 Sb17 141.17(17) . 28 ?
Zn22 Zn21 Sb17 136.2(2) 28 68_454 ?
Zn22 Zn21 Sb17 63.5(2) . 68_454 ?
Zn22 Zn21 Sb17 60.5(2) 68_454 68_454 ?
Zn22 Zn21 Sb17 140.1(2) 89_445 68_454 ?
Sb17 Zn21 Sb17 83.66(5) . 68_454 ?
Sb17 Zn21 Sb17 83.66(5) 28 68_454 ?
Zn22 Zn21 Sb17 63.5(2) 28 89_445 ?
Zn22 Zn21 Sb17 136.2(2) . 89_445 ?
Zn22 Zn21 Sb17 140.1(2) 68_454 89_445 ?
Zn22 Zn21 Sb17 60.5(2) 89_445 89_445 ?
Sb17 Zn21 Sb17 83.66(5) . 89_445 ?
Sb17 Zn21 Sb17 83.66(5) 28 89_445 ?
Sb17 Zn21 Sb17 141.17(17) 68_454 89_445 ?
Zn22 Zn21 Zn22 50.4(4) 28 30 ?
Zn22 Zn21 Zn22 102.0(3) . 30 ?
Zn22 Zn21 Zn22 29.8(4) 68_454 30 ?
Zn22 Zn21 Zn22 115.9(4) 89_445 30 ?
Sb17 Zn21 Zn22 162.47(18) . 30 ?
Sb17 Zn21 Zn22 52.59(16) 28 30 ?
Sb17 Zn21 Zn22 88.57(17) 68_454 30 ?
Sb17 Zn21 Zn22 111.79(17) 89_445 30 ?
Zn22 Zn21 Zn22 29.8(4) 28 93_445 ?
Zn22 Zn21 Zn22 115.9(4) . 93_445 ?
Zn22 Zn21 Zn22 102.0(3) 68_454 93_445 ?
Zn22 Zn21 Zn22 50.4(4) 89_445 93_445 ?
Sb17 Zn21 Zn22 111.79(17) . 93_445 ?
Sb17 Zn21 Zn22 88.57(17) 28 93_445 ?
Sb17 Zn21 Zn22 162.47(18) 68_454 93_445 ?
Sb17 Zn21 Zn22 52.59(16) 89_445 93_445 ?
Zn22 Zn21 Zn22 74.28(14) 30 93_445 ?
Zn22 Zn21 Zn22 102.0(3) 28 5 ?
Zn22 Zn21 Zn22 50.4(4) . 5 ?
Zn22 Zn21 Zn22 115.9(4) 68_454 5 ?
Zn22 Zn21 Zn22 29.8(4) 89_445 5 ?
Sb17 Zn21 Zn22 52.59(16) . 5 ?
Sb17 Zn21 Zn22 162.47(18) 28 5 ?
Sb17 Zn21 Zn22 111.79(17) 68_454 5 ?
Sb17 Zn21 Zn22 88.57(17) 89_445 5 ?
Zn22 Zn21 Zn22 117.3(3) 30 5 ?
Zn22 Zn21 Zn22 74.28(14) 93_445 5 ?
Zn22 Zn21 Zn22 115.9(4) 28 70_454 ?
Zn22 Zn21 Zn22 29.8(4) . 70_454 ?
Zn22 Zn21 Zn22 50.4(4) 68_454 70_454 ?
Zn22 Zn21 Zn22 102.0(3) 89_445 70_454 ?
Sb17 Zn21 Zn22 88.57(17) . 70_454 ?
Sb17 Zn21 Zn22 111.79(17) 28 70_454 ?
Sb17 Zn21 Zn22 52.59(16) 68_454 70_454 ?
Sb17 Zn21 Zn22 162.47(18) 89_445 70_454 ?
Zn22 Zn21 Zn22 74.28(14) 30 70_454 ?
Zn22 Zn21 Zn22 117.3(3) 93_445 70_454 ?
Zn22 Zn21 Zn22 74.28(14) 5 70_454 ?
Zn22 Zn22 Zn21 109.8(6) 70_454 . ?
Zn22 Zn22 Zn22 83.9(7) 70_454 9 ?
Zn21 Zn22 Zn22 138.3(4) . 9 ?
Zn22 Zn22 Zn22 135.7(5) 70_454 5 ?
Zn21 Zn22 Zn22 86.2(5) . 5 ?
Zn22 Zn22 Zn22 60.000(1) 9 5 ?
Zn22 Zn22 Sb17 77.2(4) 70_454 9 ?
Zn21 Zn22 Sb17 155.4(4) . 9 ?
Zn22 Zn22 Sb17 64.6(3) 9 9 ?
Zn22 Zn22 Sb17 105.5(3) 5 9 ?
Zn22 Zn22 Zn22 59.9(6) 70_454 68_454 ?
Zn21 Zn22 Zn22 49.92(9) . 68_454 ?
Zn22 Zn22 Zn22 125.88(11) 9 68_454 ?
Zn22 Zn22 Zn22 120.4(3) 5 68_454 ?
Sb17 Zn22 Zn22 131.6(4) 9 68_454 ?
Zn22 Zn22 Zn22 137.8(3) 70_454 89_445 ?
Zn21 Zn22 Zn22 49.92(9) . 89_445 ?
Zn22 Zn22 Zn22 93.1(4) 9 89_445 ?
Zn22 Zn22 Zn22 36.3(5) 5 89_445 ?
Sb17 Zn22 Zn22 138.4(4) 9 89_445 ?
Zn22 Zn22 Zn22 90.0 68_454 89_445 ?
Zn22 Zn22 Sb17 158.2(2) 70_454 . ?
Zn21 Zn22 Sb17 77.1(3) . . ?
Zn22 Zn22 Sb17 105.0(3) 9 . ?
Zn22 Zn22 Sb17 63.8(3) 5 . ?
Sb17 Zn22 Sb17 88.5(3) 9 . ?
Zn22 Zn22 Sb17 123.82(19) 68_454 . ?
Zn22 Zn22 Sb17 62.7(3) 89_445 . ?
Zn22 Zn22 Sb17 68.9(4) 70_454 68_454 ?
Zn21 Zn22 Sb17 74.7(3) . 68_454 ?
Zn22 Zn22 Sb17 144.5(5) 9 68_454 ?
Zn22 Zn22 Sb17 153.9(5) 5 68_454 ?
Sb17 Zn22 Sb17 86.7(3) 9 68_454 ?
Zn22 Zn22 Sb17 58.8(3) 68_454 68_454 ?
Zn22 Zn22 Sb17 122.39(19) 89_445 68_454 ?
Sb17 Zn22 Sb17 94.2(3) . 68_454 ?
Zn22 Zn22 Zn17 154.2(2) 70_454 . ?
Zn21 Zn22 Zn17 76.0(2) . . ?
Zn22 Zn22 Zn17 108.9(2) 9 . ?
Zn22 Zn22 Zn17 68.4(3) 5 . ?
Sb17 Zn22 Zn17 88.0(2) 9 . ?
Zn22 Zn22 Zn17 121.21(16) 68_454 . ?
Zn22 Zn22 Zn17 65.6(3) 89_445 . ?
Sb17 Zn22 Zn17 4.69(10) . . ?
Sb17 Zn22 Zn17 89.5(2) 68_454 . ?
Zn22 Zn22 Zn21 40.4(4) 70_454 9 ?
Zn21 Zn22 Zn21 136.9(3) . 9 ?
Zn22 Zn22 Zn21 43.5(3) 9 9 ?
Zn22 Zn22 Zn21 100.1(3) 5 9 ?
Sb17 Zn22 Zn21 63.49(19) 9 9 ?
Zn22 Zn22 Zn21 92.5(3) 68_454 9 ?
Zn22 Zn22 Zn21 123.90(17) 89_445 9 ?
Sb17 Zn22 Zn21 143.7(3) . 9 ?
Sb17 Zn22 Zn21 106.0(3) 68_454 9 ?
Zn17 Zn22 Zn21 145.9(3) . 9 ?
Zn22 Zn22 Zn17 76.3(4) 70_454 9 ?
Zn21 Zn22 Zn17 154.4(4) . 9 ?
Zn22 Zn22 Zn17 65.9(3) 9 9 ?
Zn22 Zn22 Zn17 107.1(2) 5 9 ?
Sb17 Zn22 Zn17 1.66(12) 9 9 ?
Zn22 Zn22 Zn17 130.1(4) 68_454 9 ?
Zn22 Zn22 Zn17 139.9(4) 89_445 9 ?
Sb17 Zn22 Zn17 89.0(2) . 9 ?
Sb17 Zn22 Zn17 85.1(2) 68_454 9 ?
Zn17 Zn22 Zn17 88.4(2) . 9 ?
Zn21 Zn22 Zn17 63.68(17) 9 9 ?

loop_
_geom_bond_atom_site_label_1
_geom_bond_atom_site_label_2
_geom_bond_distance
_geom_bond_site_symmetry_2
_geom_bond_publ_flag
Ru10 Zn11 2.5654(13) 101 ?
Ru10 Zn11 2.5654(13) 102 ?
Ru10 Zn11 2.5654(13) 97 ?
Ru10 Zn11 2.5654(13) . ?
Ru10 Zn11 2.5654(13) 105 ?
Ru10 Zn11 2.5654(13) 9 ?
Ru10 Zn11 2.5654(13) 5 ?
Ru10 Zn11 2.5654(13) 98 ?
Ru10 Zn11 2.5654(13) 2 ?
Ru10 Zn11 2.5654(13) 106 ?
Ru10 Zn11 2.5654(13) 10 ?
Ru10 Zn11 2.5654(13) 6 ?
Zn11 Ru14 2.5743(15) . ?
Zn11 Zn12 2.631(2) . ?
Zn11 Zn13 2.6789(15) 9 ?
Zn11 Zn13 2.6789(15) 107 ?
Zn11 Zn11 2.6890(15) 102 ?
Zn11 Zn11 2.6890(15) 10 ?
Zn11 Zn11 2.6890(15) 9 ?
Zn11 Zn11 2.6890(15) 5 ?
Zn11 Zn13 2.7001(12) . ?
Zn11 Zn13 2.7001(12) 100 ?
Zn11 Zn11 2.732(3) 2 ?
Zn12 Zn11 2.631(2) 2 ?
Zn12 Zn16 2.6638(16) . ?
Zn12 Zn16 2.6638(16) 99 ?
Zn12 Zn16 2.6638(16) 100 ?
Zn12 Zn16 2.6638(16) 2 ?
Zn12 Ru14 2.7747(9) 2 ?
Zn12 Ru14 2.7747(9) . ?
Zn12 Zn13 2.7995(11) 2 ?
Zn12 Zn13 2.7995(11) . ?
Zn12 Zn13 2.7995(11) 100 ?
Zn12 Zn13 2.7995(11) 99 ?
Zn13 Zn16 2.5753(10) . ?
Zn13 Ru14 2.6458(12) 5 ?
Zn13 Zn11 2.6789(15) 5 ?
Zn13 Zn13 2.7165(17) 5 ?
Zn13 Zn13 2.7165(17) 9 ?
Zn13 Ru14 2.7304(11) . ?
Zn13 Zn17 2.799(2) 5 ?
Zn13 Zn15 2.8129(17) 85_445 ?
Zn13 Zn13 2.861(2) 99 ?
Zn13 Zn17 2.868(2) . ?
Ru14 Zn17 2.551(2) . ?
Ru14 Zn17 2.551(2) 100 ?
Ru14 Zn16 2.6310(7) . ?
Ru14 Zn16 2.6310(7) 100 ?
Ru14 Zn13 2.6458(12) 107 ?
Ru14 Zn13 2.6458(12) 9 ?
Ru14 Zn15 2.6611(16) . ?
Ru14 Zn15 2.6783(17) 161_565 ?
Ru14 Zn13 2.7304(11) 100 ?
Zn15 Ru14 2.6783(17) 89_445 ?
Zn15 Zn17 2.804(2) 89_445 ?
Zn15 Zn17 2.804(2) 188_556 ?
Zn15 Zn17 2.804(2) 100 ?
Zn15 Zn17 2.804(2) . ?
Zn15 Zn13 2.8129(17) 85_445 ?
Zn15 Zn13 2.8129(17) 183_556 ?
Zn15 Zn16 2.9178(14) 100 ?
Zn15 Zn16 2.9178(14) . ?
Zn15 Sb17 3.036(3) 100 ?
Zn15 Sb17 3.036(3) . ?
Zn16 Zn13 2.5753(10) 85_445 ?
Zn16 Ru14 2.6310(7) 85_445 ?
Zn16 Zn12 2.6638(16) 85_445 ?
Zn16 Zn17 2.824(3) 85_445 ?
Zn16 Zn17 2.824(3) . ?
Zn16 Zn15 2.9178(14) 85_445 ?
Zn16 Sb17 2.936(3) 85_445 ?
Zn16 Sb17 2.936(3) . ?
Zn17 Zn22 2.463(7) . ?
Zn17 Zn22 2.508(7) 5 ?
Zn17 Zn22 2.542(7) 89_445 ?
Zn17 Zn21 2.641(2) . ?
Zn17 Zn13 2.799(2) 9 ?
Zn17 Zn15 2.804(2) 161_565 ?
Sb17 Zn22 2.209(7) 5 ?
Sb17 Zn22 2.223(7) . ?
Sb17 Zn22 2.309(7) 89_445 ?
Sb17 Zn21 2.489(3) . ?
Sb17 Zn13 2.915(3) 9 ?
Sb17 Zn15 3.036(3) 161_565 ?
Sb17 Sb17 3.093(5) 9 ?
Sb17 Sb17 3.093(5) 5 ?
Zn20 Zn22 2.597(6) 19 ?
Zn20 Zn22 2.597(6) 89_445 ?
Zn20 Zn22 2.597(6) . ?
Zn20 Zn22 2.597(6) 5 ?
Zn20 Zn22 2.597(6) 51 ?
Zn20 Zn22 2.597(6) 24 ?
Zn20 Zn22 2.597(6) 9 ?
Zn20 Zn22 2.597(6) 14 ?
Zn20 Zn22 2.597(6) 70_454 ?
Zn20 Zn22 2.597(6) 68_454 ?
Zn20 Zn22 2.597(6) 74 ?
Zn20 Zn22 2.597(6) 28 ?
Zn21 Zn22 1.722(7) 28 ?
Zn21 Zn22 1.722(7) . ?
Zn21 Zn22 1.722(7) 68_454 ?
Zn21 Zn22 1.722(7) 89_445 ?
Zn21 Sb17 2.489(3) 28 ?
Zn21 Sb17 2.489(3) 68_454 ?
Zn21 Sb17 2.489(3) 89_445 ?
Zn21 Zn22 2.498(7) 30 ?
Zn21 Zn22 2.498(7) 93_445 ?
Zn21 Zn22 2.498(7) 5 ?
Zn21 Zn22 2.498(7) 70_454 ?
Zn22 Zn22 1.318(13) 70_454 ?
Zn22 Zn22 1.928(12) 9 ?
Zn22 Zn22 1.928(12) 5 ?
Zn22 Sb17 2.209(7) 9 ?
Zn22 Zn22 2.217(9) 68_454 ?
Zn22 Zn22 2.217(9) 89_445 ?
Zn22 Sb17 2.309(7) 68_454 ?
Zn22 Zn21 2.498(7) 9 ?
Zn22 Zn17 2.508(7) 9 ?
